data_7156699
loop_
_publ_author_name
'Fernandes, Alessandra A. G.'
'Leonarczyk, Ives A.'
'Ferreira, Marco A. B.'
'Dias, Luiz Carlos'

_publ_section_title
;
 Diastereoselectivity in the boron aldol reaction of \a-alkoxy and
 \a,\b-bis-alkoxy methyl ketones.
;
_journal_issue 12
_journal_name_full 'Organic &amp; biomolecular chemistry'
_journal_page_first 3167
_journal_page_last 3180
_journal_paper_doi 10.1039/c9ob00358d
_journal_volume 17
_journal_year 2019
_chemical_formula_moiety '2(C24 H42 O5 Si)'
_chemical_formula_sum 'C48 H84 O10 Si2'
_chemical_formula_weight 877.33
_space_group_crystal_system triclinic
_space_group_IT_number 2
_space_group_name_Hall '-P 1'
_space_group_name_H-M_alt 'P -1'
_symmetry_space_group_name_Hall '-P 1'
_symmetry_space_group_name_H-M 'P -1'
_atom_sites_solution_hydrogens mixed
_audit_creation_date 2018-07-29
_audit_creation_method
;
Olex2 1.2
(compiled 2018.04.26 svn.r3504 for OlexSys, GUI svn.r5492)
;
_audit_update_record
;
2018-08-20 deposited with the CCDC.    2019-02-21 downloaded from the CCDC.
;
_cell_angle_alpha 85.901(5)
_cell_angle_beta 88.492(5)
_cell_angle_gamma 84.225(5)
_cell_formula_units_Z 2
_cell_length_a 6.8730(7)
_cell_length_b 18.4289(18)
_cell_length_c 20.6056(19)
_cell_measurement_reflns_used 9966
_cell_measurement_temperature 150(2)
_cell_measurement_theta_max 68.38
_cell_measurement_theta_min 4.84
_cell_volume 2589.6(4)
_computing_cell_refinement '<i>SAINT</i> (Bruker, 2010)'
_computing_data_collection '<i>APEX2</i> (Bruker, 2010)'
_computing_data_reduction '<i>SAINT</i> (Bruker, 2010)'
_computing_molecular_graphics 'Olex2 (Dolomanov et al., 2009)'
_computing_publication_material 'Olex2 (Dolomanov et al., 2009)'
_computing_structure_refinement 'ShelXL (Sheldrick, 2015)'
_computing_structure_solution 'SHELXS-97 (Sheldrick, 2008)'
_diffrn_ambient_temperature 150.0
_diffrn_detector_area_resol_mean 8.3333
_diffrn_measured_fraction_theta_full 0.969
_diffrn_measured_fraction_theta_max 0.969
_diffrn_measurement_device_type 'Bruker APEX CCD detector'
_diffrn_measurement_method 'phi and omega scans'
_diffrn_radiation_type CuK\a
_diffrn_radiation_wavelength 1.54178
_diffrn_reflns_av_R_equivalents 0.0515
_diffrn_reflns_av_unetI/netI 0.0488
_diffrn_reflns_Laue_measured_fraction_full 0.969
_diffrn_reflns_Laue_measured_fraction_max 0.969
_diffrn_reflns_limit_h_max 8
_diffrn_reflns_limit_h_min -8
_diffrn_reflns_limit_k_max 21
_diffrn_reflns_limit_k_min -21
_diffrn_reflns_limit_l_max 20
_diffrn_reflns_limit_l_min -24
_diffrn_reflns_number 30290
_diffrn_reflns_point_group_measured_fraction_full 0.969
_diffrn_reflns_point_group_measured_fraction_max 0.969
_diffrn_reflns_theta_full 66.577
_diffrn_reflns_theta_max 66.577
_diffrn_reflns_theta_min 2.415
_exptl_absorpt_coefficient_mu 1.031
_exptl_absorpt_correction_T_max 0.7530
_exptl_absorpt_correction_T_min 0.5721
_exptl_absorpt_correction_type multi-scan
_exptl_absorpt_process_details 'SADABS (Bruker, 2010)'
_exptl_crystal_colour colorless
_exptl_crystal_density_diffrn 1.125
_exptl_crystal_description needle
_exptl_crystal_F_000 960
_exptl_crystal_recrystallization_method 'Re-crystallisation from solvent'
_exptl_crystal_size_max 0.245
_exptl_crystal_size_mid 0.081
_exptl_crystal_size_min 0.038
_refine_diff_density_max 0.273
_refine_diff_density_min -0.290
_refine_diff_density_rms 0.054
_refine_ls_extinction_method none
_refine_ls_goodness_of_fit_ref 1.049
_refine_ls_hydrogen_treatment mixed
_refine_ls_matrix_type full
_refine_ls_number_parameters 567
_refine_ls_number_reflns 8855
_refine_ls_number_restraints 0
_refine_ls_restrained_S_all 1.049
_refine_ls_R_factor_all 0.0553
_refine_ls_R_factor_gt 0.0465
_refine_ls_shift/su_max 0.001
_refine_ls_shift/su_mean 0.000
_refine_ls_structure_factor_coef Fsqd
_refine_ls_weighting_details 'w=1/[\s^2^(Fo^2^)+(0.0788P)^2^+0.5514P] where P=(Fo^2^+2Fc^2^)/3'
_refine_ls_weighting_scheme calc
_refine_ls_wR_factor_gt 0.1300
_refine_ls_wR_factor_ref 0.1368
_reflns_Friedel_coverage 0.000
_reflns_number_gt 7399
_reflns_number_total 8855
_reflns_threshold_expression 'I > 2\s(I)'
_cod_data_source_file c9ob00358d2.cif
_cod_data_source_block aagf-246
_cod_depositor_comments 'Adding full bibliography for 7156698--7156700.cif.'
_cod_database_code 7156699
_shelx_shelxl_version_number 2017/1
_shelx_space_group_comment
;
The symmetry employed for this shelxl refinement is uniquely defined
by the following loop, which should always be used as a source of
symmetry information in preference to the above space-group names.
They are only intended as comments.
;
_shelx_estimated_absorpt_t_max 0.962
_shelx_estimated_absorpt_t_min 0.786
_olex2_refinement_description
;
1. Fixed Uiso
 At 1.2 times of:
  All C(H) groups, All C(H,H) groups
 At 1.5 times of:
  All C(H,H,H) groups, All C(H,H,H,H) groups
2.a Ternary CH refined with riding coordinates:
 C34(H34), C35(H35), C38(H38), C10(H10), C11(H11), C14(H14)
2.b Secondary CH2 refined with riding coordinates:
 C32(H32A,H32B), C37(H37A,H37B), C8(H8A,H8B), C13(H13A,H13B)
2.c Aromatic/amide H refined with riding coordinates:
 C27(H27), C28(H28), C30(H30), C31(H31), C3(H3), C4(H4A), C6(H6), C7(H7)
2.d Idealised Me refined as rotating group:
 C25(H25A,H25B,H25C), C33(H33A,H33B,H33C), C40(H40A,H40B,H40C), C41(H41A,H41B,
 H41C), C42(H42A,H42B,H42C), C43(H43A,H43B,H43C), C44(H44A,H44B,H44C), C46(H46A,
 H46B,H46C), C47(H47A,H47B,H47C), C48(H48A,H48B,H48C), C1(H1A,H1B,H1C), C9(H9A,
 H9B,H9C), C16(H16A,H16B,H16C), C17(H17A,H17B,H17C), C18(H18A,H18B,H18C),
 C19(H19A,H19B,H19C), C20(H20A,H20B,H20C), C22(H22A,H22B,H22C), C23(H23A,H23B,
 H23C), C24(H24A,H24B,H24C)
;
_olex2_submission_special_instructions 'No special instructions were received'

loop_
_space_group_symop_operation_xyz
'x, y, z'
'-x, -y, -z'

loop_
_atom_site_label
_atom_site_type_symbol
_atom_site_fract_x
_atom_site_fract_y
_atom_site_fract_z
_atom_site_U_iso_or_equiv
_atom_site_adp_type
_atom_site_occupancy
_atom_site_site_symmetry_order
_atom_site_calc_flag
_atom_site_refinement_flags_posn
Si2 Si 0.29960(7) 0.43032(3) 0.37776(2) 0.02975(14) Uani 1 1 d .
O6 O 0.0225(2) 0.32133(9) -0.08440(7) 0.0502(4) Uani 1 1 d .
O7 O 0.17550(18) 0.28704(7) 0.21564(6) 0.0287(3) Uani 1 1 d .
O8 O 0.6390(2) 0.27072(8) 0.23432(7) 0.0405(3) Uani 1 1 d .
O9 O 0.8686(2) 0.41068(8) 0.23426(7) 0.0406(3) Uani 1 1 d .
O10 O 0.27093(17) 0.38721(7) 0.31096(5) 0.0271(3) Uani 1 1 d .
C25 C -0.1662(4) 0.32980(17) -0.11220(12) 0.0639(7) Uani 1 1 d .
H25A H -0.157500 0.351716 -0.156810 0.096 Uiso 1 1 calc GR
H25B H -0.255095 0.361664 -0.086223 0.096 Uiso 1 1 calc GR
H25C H -0.216013 0.281866 -0.112744 0.096 Uiso 1 1 calc GR
C26 C 0.0354(3) 0.29863(11) -0.01986(9) 0.0373(5) Uani 1 1 d .
C27 C -0.1133(3) 0.26942(12) 0.01683(10) 0.0403(5) Uani 1 1 d .
H27 H -0.235096 0.264567 -0.002372 0.048 Uiso 1 1 calc R
C28 C -0.0830(3) 0.24728(12) 0.08192(10) 0.0396(5) Uani 1 1 d .
H28 H -0.186251 0.228091 0.107092 0.048 Uiso 1 1 calc R
C29 C 0.0929(3) 0.25243(11) 0.11091(9) 0.0361(5) Uani 1 1 d .
C30 C 0.2419(3) 0.28132(12) 0.07299(10) 0.0393(5) Uani 1 1 d .
H30 H 0.364809 0.285079 0.091873 0.047 Uiso 1 1 calc R
C31 C 0.2131(3) 0.30447(12) 0.00850(10) 0.0407(5) Uani 1 1 d .
H31 H 0.315493 0.324459 -0.016535 0.049 Uiso 1 1 calc R
C32 C 0.1225(4) 0.22726(12) 0.18097(10) 0.0432(5) Uani 1 1 d .
H32A H 0.000568 0.209735 0.200043 0.052 Uiso 1 1 calc R
H32B H 0.227307 0.186279 0.184595 0.052 Uiso 1 1 calc R
C33 C 0.0682(3) 0.25605(12) 0.32724(9) 0.0366(4) Uani 1 1 d .
H33A H -0.009805 0.303423 0.329077 0.055 Uiso 1 1 calc GR
H33B H 0.116631 0.239653 0.370687 0.055 Uiso 1 1 calc GR
H33C H -0.013332 0.220133 0.312237 0.055 Uiso 1 1 calc GR
C34 C 0.2399(3) 0.26368(10) 0.28040(8) 0.0281(4) Uani 1 1 d .
H34 H 0.317410 0.214870 0.278974 0.034 Uiso 1 1 calc R
C35 C 0.3753(3) 0.31862(10) 0.29944(8) 0.0269(4) Uani 1 1 d .
H35 H 0.441108 0.298839 0.340606 0.032 Uiso 1 1 calc R
C36 C 0.5336(3) 0.32512(10) 0.24559(8) 0.0294(4) Uani 1 1 d .
C37 C 0.5451(3) 0.39763(10) 0.20757(9) 0.0316(4) Uani 1 1 d .
H37A H 0.506902 0.437568 0.236441 0.038 Uiso 1 1 calc R
H37B H 0.450945 0.402109 0.171615 0.038 Uiso 1 1 calc R
C38 C 0.7488(3) 0.40617(10) 0.17955(8) 0.0295(4) Uani 1 1 d .
H38 H 0.796191 0.361097 0.157226 0.035 Uiso 1 1 calc R
C39 C 0.7626(3) 0.47333(11) 0.13087(9) 0.0356(5) Uani 1 1 d .
C40 C 0.6931(4) 0.54397(12) 0.16206(11) 0.0456(5) Uani 1 1 d .
H40A H 0.718813 0.585797 0.132082 0.068 Uiso 1 1 calc GR
H40B H 0.763330 0.546183 0.202536 0.068 Uiso 1 1 calc GR
H40C H 0.552398 0.545443 0.171638 0.068 Uiso 1 1 calc GR
C41 C 0.9778(4) 0.47520(14) 0.10928(13) 0.0585(7) Uani 1 1 d .
H41A H 1.024924 0.429020 0.090699 0.088 Uiso 1 1 calc GR
H41B H 1.056547 0.481986 0.146948 0.088 Uiso 1 1 calc GR
H41C H 0.989236 0.515787 0.076436 0.088 Uiso 1 1 calc GR
C42 C 0.6418(5) 0.46540(16) 0.07157(11) 0.0640(7) Uani 1 1 d .
H42A H 0.668079 0.503378 0.037641 0.096 Uiso 1 1 calc GR
H42B H 0.502479 0.470583 0.083702 0.096 Uiso 1 1 calc GR
H42C H 0.676766 0.417110 0.055124 0.096 Uiso 1 1 calc GR
C43 C 0.1649(4) 0.38745(13) 0.44759(10) 0.0480(6) Uani 1 1 d .
H43A H 0.026832 0.387772 0.436687 0.072 Uiso 1 1 calc GR
H43B H 0.175371 0.415100 0.486032 0.072 Uiso 1 1 calc GR
H43C H 0.221463 0.336916 0.456810 0.072 Uiso 1 1 calc GR
C44 C 0.5648(3) 0.42172(15) 0.39678(11) 0.0518(6) Uani 1 1 d .
H44A H 0.639315 0.438668 0.358424 0.078 Uiso 1 1 calc GR
H44B H 0.608943 0.370435 0.408902 0.078 Uiso 1 1 calc GR
H44C H 0.585529 0.451545 0.433033 0.078 Uiso 1 1 calc GR
C45 C 0.1980(3) 0.52775(11) 0.35915(9) 0.0353(4) Uani 1 1 d .
C46 C 0.2889(4) 0.56004(12) 0.29598(10) 0.0513(6) Uani 1 1 d .
H46A H 0.251286 0.533935 0.259200 0.077 Uiso 1 1 calc GR
H46B H 0.431729 0.554845 0.299194 0.077 Uiso 1 1 calc GR
H46C H 0.241754 0.611950 0.289253 0.077 Uiso 1 1 calc GR
C47 C 0.2435(4) 0.57423(14) 0.41487(11) 0.0543(6) Uani 1 1 d .
H47A H 0.385257 0.575562 0.417296 0.082 Uiso 1 1 calc GR
H47B H 0.193529 0.552703 0.456090 0.082 Uiso 1 1 calc GR
H47C H 0.180549 0.624071 0.406761 0.082 Uiso 1 1 calc GR
C48 C -0.0234(3) 0.53269(13) 0.35173(12) 0.0507(6) Uani 1 1 d .
H48A H -0.073514 0.583495 0.340075 0.076 Uiso 1 1 calc GR
H48B H -0.084260 0.515957 0.392925 0.076 Uiso 1 1 calc GR
H48C H -0.054590 0.501769 0.317423 0.076 Uiso 1 1 calc GR
H9 H 0.973(5) 0.3838(18) 0.2271(15) 0.076 Uiso 1 1 d R
Si1 Si 0.23001(8) 0.08362(3) 0.87500(2) 0.03281(15) Uani 1 1 d .
O1 O 0.4596(2) 0.14957(8) 0.40090(6) 0.0354(3) Uani 1 1 d .
O2 O 0.36616(18) 0.21797(7) 0.69246(5) 0.0273(3) Uani 1 1 d .
O3 O -0.1034(2) 0.23739(8) 0.71380(8) 0.0466(4) Uani 1 1 d .
O4 O -0.3336(2) 0.09740(8) 0.73387(7) 0.0373(3) Uani 1 1 d .
O5 O 0.26429(18) 0.12533(7) 0.80207(5) 0.0279(3) Uani 1 1 d .
C1 C 0.6401(3) 0.13713(13) 0.36560(10) 0.0420(5) Uani 1 1 d .
H1A H 0.620130 0.109182 0.328025 0.063 Uiso 1 1 calc GR
H1B H 0.737644 0.109514 0.394011 0.063 Uiso 1 1 calc GR
H1C H 0.686443 0.184148 0.350539 0.063 Uiso 1 1 calc GR
C2 C 0.4650(3) 0.18070(10) 0.45896(8) 0.0290(4) Uani 1 1 d .
C3 C 0.6236(3) 0.21138(10) 0.48130(9) 0.0321(4) Uani 1 1 d .
H3 H 0.739873 0.212545 0.455440 0.039 Uiso 1 1 calc R
C4 C 0.6122(3) 0.24057(10) 0.54186(9) 0.0324(4) Uani 1 1 d .
H4A H 0.722875 0.260577 0.557349 0.039 Uiso 1 1 calc R
C5 C 0.4434(3) 0.24119(10) 0.58013(8) 0.0300(4) Uani 1 1 d .
C6 C 0.2834(3) 0.21115(11) 0.55603(8) 0.0319(4) Uani 1 1 d .
H6 H 0.165568 0.211501 0.581187 0.038 Uiso 1 1 calc R
C7 C 0.2928(3) 0.18113(11) 0.49675(8) 0.0310(4) Uani 1 1 d .
H7 H 0.182593 0.160689 0.481443 0.037 Uiso 1 1 calc R
C8 C 0.4337(3) 0.27184(11) 0.64591(9) 0.0337(4) Uani 1 1 d .
H8A H 0.564811 0.283868 0.657789 0.040 Uiso 1 1 calc R
H8B H 0.342910 0.317116 0.645196 0.040 Uiso 1 1 calc R
C9 C 0.4556(3) 0.26084(12) 0.79654(9) 0.0364(4) Uani 1 1 d .
H9A H 0.536851 0.214841 0.806777 0.055 Uiso 1 1 calc GR
H9B H 0.399167 0.279818 0.836869 0.055 Uiso 1 1 calc GR
H9C H 0.536172 0.296557 0.774706 0.055 Uiso 1 1 calc GR
C10 C 0.2925(3) 0.24739(10) 0.75212(8) 0.0299(4) Uani 1 1 d .
H10 H 0.212644 0.294928 0.741317 0.036 Uiso 1 1 calc R
C11 C 0.1578(3) 0.19280(10) 0.78188(8) 0.0292(4) Uani 1 1 d .
H11 H 0.090388 0.213686 0.820952 0.035 Uiso 1 1 calc R
C12 C 0.0030(3) 0.18350(10) 0.73209(9) 0.0316(4) Uani 1 1 d .
C13 C -0.0066(3) 0.10949(10) 0.70576(9) 0.0308(4) Uani 1 1 d .
H13A H 0.094772 0.102488 0.671124 0.037 Uiso 1 1 calc R
H13B H 0.023009 0.070990 0.741102 0.037 Uiso 1 1 calc R
C14 C -0.2040(3) 0.10086(10) 0.67845(8) 0.0275(4) Uani 1 1 d .
H14 H -0.246300 0.145790 0.650221 0.033 Uiso 1 1 calc R
C15 C -0.2130(3) 0.03363(10) 0.63866(8) 0.0306(4) Uani 1 1 d .
C16 C -0.0745(4) 0.03846(14) 0.57942(10) 0.0510(6) Uani 1 1 d .
H16A H -0.094623 -0.000357 0.550908 0.076 Uiso 1 1 calc GR
H16B H 0.061202 0.032659 0.593924 0.076 Uiso 1 1 calc GR
H16C H -0.101365 0.086181 0.555508 0.076 Uiso 1 1 calc GR
C17 C -0.4218(3) 0.03414(12) 0.61498(11) 0.0461(5) Uani 1 1 d .
H17A H -0.459599 0.080556 0.590155 0.069 Uiso 1 1 calc GR
H17B H -0.511050 0.028586 0.652501 0.069 Uiso 1 1 calc GR
H17C H -0.428928 -0.006381 0.587096 0.069 Uiso 1 1 calc GR
C18 C -0.1571(3) -0.03762(11) 0.67969(9) 0.0361(4) Uani 1 1 d .
H18A H -0.175975 -0.079322 0.654381 0.054 Uiso 1 1 calc GR
H18B H -0.239908 -0.039291 0.719113 0.054 Uiso 1 1 calc GR
H18C H -0.019614 -0.039859 0.691848 0.054 Uiso 1 1 calc GR
C19 C 0.3602(4) 0.12840(14) 0.93641(10) 0.0501(6) Uani 1 1 d .
H19A H 0.500519 0.124300 0.925844 0.075 Uiso 1 1 calc GR
H19B H 0.338524 0.104424 0.979626 0.075 Uiso 1 1 calc GR
H19C H 0.310194 0.180128 0.936201 0.075 Uiso 1 1 calc GR
C20 C -0.0371(4) 0.09395(18) 0.89458(11) 0.0615(7) Uani 1 1 d .
H20A H -0.079078 0.145195 0.901829 0.092 Uiso 1 1 calc GR
H20B H -0.063587 0.063215 0.933982 0.092 Uiso 1 1 calc GR
H20C H -0.109163 0.078879 0.858229 0.092 Uiso 1 1 calc GR
C21 C 0.3299(3) -0.01490(12) 0.87045(9) 0.0394(5) Uani 1 1 d .
C22 C 0.5535(4) -0.02169(13) 0.86732(11) 0.0488(6) Uani 1 1 d .
H22A H 0.603404 -0.073214 0.865222 0.073 Uiso 1 1 calc GR
H22B H 0.602986 -0.002670 0.906250 0.073 Uiso 1 1 calc GR
H22C H 0.597530 0.006452 0.828479 0.073 Uiso 1 1 calc GR
C23 C 0.2644(4) -0.05842(15) 0.93247(10) 0.0585(7) Uani 1 1 d .
H23A H 0.121811 -0.058506 0.933062 0.088 Uiso 1 1 calc GR
H23B H 0.304142 -0.035612 0.970897 0.088 Uiso 1 1 calc GR
H23C H 0.325617 -0.108832 0.932883 0.088 Uiso 1 1 calc GR
C24 C 0.2525(5) -0.04815(13) 0.81137(11) 0.0604(7) Uani 1 1 d .
H24A H 0.298607 -0.022744 0.771354 0.091 Uiso 1 1 calc GR
H24B H 0.109193 -0.042862 0.812987 0.091 Uiso 1 1 calc GR
H24C H 0.300236 -0.100127 0.811975 0.091 Uiso 1 1 calc GR
H4 H -0.441(5) 0.123(2) 0.7254(17) 0.091 Uiso 1 1 d R

loop_
_atom_site_aniso_label
_atom_site_aniso_U_11
_atom_site_aniso_U_22
_atom_site_aniso_U_33
_atom_site_aniso_U_23
_atom_site_aniso_U_13
_atom_site_aniso_U_12
Si2 0.0343(3) 0.0342(3) 0.0216(2) -0.00165(19) 0.00383(19) -0.0086(2)
O6 0.0601(10) 0.0578(10) 0.0331(8) -0.0012(6) -0.0026(7) -0.0091(8)
O7 0.0366(7) 0.0241(7) 0.0261(6) -0.0026(5) -0.0033(5) -0.0053(5)
O8 0.0391(8) 0.0308(8) 0.0495(8) 0.0010(6) 0.0135(6) 0.0004(6)
O9 0.0372(8) 0.0400(9) 0.0441(8) 0.0022(6) -0.0091(6) -0.0035(6)
O10 0.0289(7) 0.0272(7) 0.0250(6) -0.0014(5) 0.0024(5) -0.0027(5)
C25 0.0717(18) 0.0743(19) 0.0439(13) 0.0004(12) -0.0148(12) 0.0015(15)
C26 0.0482(12) 0.0353(11) 0.0286(9) -0.0073(8) 0.0018(8) -0.0021(9)
C27 0.0413(12) 0.0424(12) 0.0393(11) -0.0124(9) -0.0014(8) -0.0071(9)
C28 0.0499(13) 0.0366(11) 0.0351(10) -0.0100(8) 0.0053(9) -0.0140(10)
C29 0.0504(12) 0.0282(10) 0.0315(10) -0.0102(8) 0.0019(8) -0.0076(9)
C30 0.0427(12) 0.0392(12) 0.0379(11) -0.0128(8) -0.0007(8) -0.0058(9)
C31 0.0449(12) 0.0440(12) 0.0343(10) -0.0089(8) 0.0078(8) -0.0083(10)
C32 0.0673(15) 0.0288(11) 0.0360(11) -0.0081(8) -0.0020(9) -0.0122(10)
C33 0.0335(10) 0.0420(12) 0.0348(10) 0.0077(8) 0.0003(8) -0.0135(9)
C34 0.0295(9) 0.0264(10) 0.0280(9) 0.0040(7) -0.0025(7) -0.0038(8)
C35 0.0271(9) 0.0260(9) 0.0267(8) 0.0019(7) 0.0000(7) -0.0013(7)
C36 0.0277(9) 0.0293(10) 0.0310(9) -0.0002(7) 0.0003(7) -0.0035(8)
C37 0.0300(10) 0.0299(10) 0.0332(9) 0.0043(7) 0.0040(7) -0.0005(8)
C38 0.0313(10) 0.0279(10) 0.0284(9) -0.0010(7) 0.0051(7) -0.0012(8)
C39 0.0422(11) 0.0335(11) 0.0295(9) 0.0032(8) 0.0118(8) -0.0026(9)
C40 0.0565(14) 0.0319(11) 0.0449(12) 0.0077(9) 0.0186(10) 0.0015(10)
C41 0.0570(15) 0.0427(14) 0.0713(16) 0.0073(11) 0.0369(13) -0.0013(11)
C42 0.093(2) 0.0670(18) 0.0308(11) 0.0109(11) -0.0039(11) -0.0116(15)
C43 0.0662(15) 0.0461(13) 0.0311(10) 0.0014(9) 0.0153(10) -0.0091(11)
C44 0.0434(13) 0.0714(17) 0.0427(12) -0.0086(11) -0.0083(9) -0.0103(12)
C45 0.0488(12) 0.0299(10) 0.0290(9) -0.0074(7) 0.0089(8) -0.0113(9)
C46 0.0808(17) 0.0322(12) 0.0399(12) 0.0007(9) 0.0186(11) -0.0081(11)
C47 0.0766(17) 0.0477(14) 0.0446(12) -0.0198(10) 0.0139(11) -0.0273(13)
C48 0.0506(14) 0.0397(13) 0.0609(14) -0.0104(10) 0.0027(11) 0.0033(11)
Si1 0.0364(3) 0.0448(3) 0.0182(2) -0.0036(2) 0.00463(19) -0.0090(2)
O1 0.0397(8) 0.0403(8) 0.0269(6) -0.0024(5) 0.0037(5) -0.0082(6)
O2 0.0334(7) 0.0237(6) 0.0247(6) -0.0026(5) 0.0060(5) -0.0036(5)
O3 0.0355(8) 0.0296(8) 0.0748(10) -0.0046(7) -0.0103(7) -0.0010(7)
O4 0.0340(7) 0.0372(8) 0.0401(7) -0.0045(6) 0.0138(6) -0.0020(6)
O5 0.0302(7) 0.0306(7) 0.0232(6) -0.0036(5) 0.0054(5) -0.0042(5)
C1 0.0443(12) 0.0464(13) 0.0344(10) -0.0034(9) 0.0107(8) -0.0030(10)
C2 0.0335(10) 0.0272(10) 0.0256(9) 0.0050(7) 0.0003(7) -0.0041(8)
C3 0.0337(10) 0.0295(10) 0.0327(10) 0.0042(7) 0.0043(7) -0.0070(8)
C4 0.0325(10) 0.0285(10) 0.0366(10) 0.0042(7) -0.0019(7) -0.0091(8)
C5 0.0375(10) 0.0245(9) 0.0272(9) 0.0063(7) -0.0020(7) -0.0038(8)
C6 0.0313(10) 0.0359(11) 0.0270(9) 0.0076(7) 0.0011(7) -0.0029(8)
C7 0.0308(10) 0.0347(11) 0.0274(9) 0.0061(7) -0.0031(7) -0.0081(8)
C8 0.0440(11) 0.0258(10) 0.0318(10) 0.0021(7) 0.0020(8) -0.0090(8)
C9 0.0389(11) 0.0375(11) 0.0359(10) -0.0120(8) 0.0044(8) -0.0135(9)
C10 0.0306(10) 0.0293(10) 0.0309(9) -0.0094(7) 0.0061(7) -0.0036(8)
C11 0.0291(9) 0.0276(10) 0.0311(9) -0.0075(7) 0.0085(7) -0.0018(8)
C12 0.0255(9) 0.0290(10) 0.0404(10) -0.0035(8) 0.0054(7) -0.0032(8)
C13 0.0293(10) 0.0279(10) 0.0348(10) -0.0039(7) 0.0009(7) -0.0006(8)
C14 0.0276(9) 0.0269(10) 0.0275(9) 0.0004(7) 0.0036(7) -0.0024(7)
C15 0.0383(10) 0.0282(10) 0.0252(9) -0.0008(7) -0.0019(7) -0.0027(8)
C16 0.0740(16) 0.0512(14) 0.0288(10) -0.0091(9) 0.0113(10) -0.0102(12)
C17 0.0519(13) 0.0336(12) 0.0545(13) -0.0027(9) -0.0235(10) -0.0060(10)
C18 0.0462(12) 0.0266(10) 0.0352(10) -0.0030(8) -0.0047(8) 0.0000(9)
C19 0.0670(16) 0.0512(14) 0.0325(11) -0.0125(9) -0.0101(10) 0.0012(12)
C20 0.0447(13) 0.100(2) 0.0393(12) 0.0049(12) 0.0173(10) -0.0150(14)
C21 0.0616(14) 0.0368(11) 0.0217(9) 0.0044(7) -0.0027(8) -0.0177(10)
C22 0.0647(15) 0.0374(12) 0.0419(12) 0.0015(9) 0.0073(10) 0.0017(11)
C23 0.0830(19) 0.0639(17) 0.0323(11) 0.0165(10) -0.0089(11) -0.0374(14)
C24 0.112(2) 0.0359(13) 0.0356(12) 0.0011(9) -0.0207(12) -0.0144(14)

loop_
_atom_type_symbol
_atom_type_description
_atom_type_scat_dispersion_real
_atom_type_scat_dispersion_imag
_atom_type_scat_source
C C 0.0181 0.0091 'International Tables Vol C Tables 4.2.6.8 and 6.1.1.4'
H H 0.0000 0.0000 'International Tables Vol C Tables 4.2.6.8 and 6.1.1.4'
O O 0.0492 0.0322 'International Tables Vol C Tables 4.2.6.8 and 6.1.1.4'
Si Si 0.2541 0.3302 'International Tables Vol C Tables 4.2.6.8 and 6.1.1.4'

loop_
_geom_angle_atom_site_label_1
_geom_angle_atom_site_label_2
_geom_angle_atom_site_label_3
_geom_angle
O10 Si2 C43 109.99(9)
O10 Si2 C44 108.64(9)
O10 Si2 C45 106.16(8)
C43 Si2 C44 108.62(12)
C43 Si2 C45 110.90(10)
C44 Si2 C45 112.49(11)
C26 O6 C25 117.59(18)
C32 O7 C34 112.09(14)
C38 O9 H9 106(2)
C35 O10 Si2 122.52(11)
O6 C25 H25A 109.5
O6 C25 H25B 109.5
O6 C25 H25C 109.5
H25A C25 H25B 109.5
H25A C25 H25C 109.5
H25B C25 H25C 109.5
O6 C26 C27 124.4(2)
O6 C26 C31 115.85(18)
C27 C26 C31 119.69(19)
C26 C27 H27 120.3
C26 C27 C28 119.5(2)
C28 C27 H27 120.3
C27 C28 H28 119.2
C29 C28 C27 121.68(19)
C29 C28 H28 119.2
C28 C29 C30 118.07(19)
C28 C29 C32 120.58(19)
C30 C29 C32 121.3(2)
C29 C30 H30 119.5
C31 C30 C29 120.9(2)
C31 C30 H30 119.5
C26 C31 H31 119.9
C30 C31 C26 120.16(19)
C30 C31 H31 119.9
O7 C32 C29 109.21(16)
O7 C32 H32A 109.8
O7 C32 H32B 109.8
C29 C32 H32A 109.8
C29 C32 H32B 109.8
H32A C32 H32B 108.3
H33A C33 H33B 109.5
H33A C33 H33C 109.5
H33B C33 H33C 109.5
C34 C33 H33A 109.5
C34 C33 H33B 109.5
C34 C33 H33C 109.5
O7 C34 C33 111.42(15)
O7 C34 H34 108.4
O7 C34 C35 106.63(13)
C33 C34 H34 108.4
C33 C34 C35 113.47(15)
C35 C34 H34 108.4
O10 C35 C34 111.81(14)
O10 C35 H35 108.1
O10 C35 C36 112.36(14)
C34 C35 H35 108.1
C34 C35 C36 108.10(14)
C36 C35 H35 108.1
O8 C36 C35 117.99(16)
O8 C36 C37 122.98(16)
C37 C36 C35 118.97(15)
C36 C37 H37A 109.1
C36 C37 H37B 109.1
C36 C37 C38 112.29(15)
H37A C37 H37B 107.9
C38 C37 H37A 109.1
C38 C37 H37B 109.1
O9 C38 C37 105.49(14)
O9 C38 H38 108.6
O9 C38 C39 110.52(16)
C37 C38 H38 108.6
C37 C38 C39 114.72(16)
C39 C38 H38 108.6
C40 C39 C38 111.25(14)
C40 C39 C41 109.10(19)
C41 C39 C38 107.94(17)
C42 C39 C38 109.48(18)
C42 C39 C40 110.2(2)
C42 C39 C41 108.77(19)
C39 C40 H40A 109.5
C39 C40 H40B 109.5
C39 C40 H40C 109.5
H40A C40 H40B 109.5
H40A C40 H40C 109.5
H40B C40 H40C 109.5
C39 C41 H41A 109.5
C39 C41 H41B 109.5
C39 C41 H41C 109.5
H41A C41 H41B 109.5
H41A C41 H41C 109.5
H41B C41 H41C 109.5
C39 C42 H42A 109.5
C39 C42 H42B 109.5
C39 C42 H42C 109.5
H42A C42 H42B 109.5
H42A C42 H42C 109.5
H42B C42 H42C 109.5
Si2 C43 H43A 109.5
Si2 C43 H43B 109.5
Si2 C43 H43C 109.5
H43A C43 H43B 109.5
H43A C43 H43C 109.5
H43B C43 H43C 109.5
Si2 C44 H44A 109.5
Si2 C44 H44B 109.5
Si2 C44 H44C 109.5
H44A C44 H44B 109.5
H44A C44 H44C 109.5
H44B C44 H44C 109.5
C46 C45 Si2 111.08(14)
C46 C45 C47 108.26(18)
C47 C45 Si2 109.78(16)
C48 C45 Si2 110.40(14)
C48 C45 C46 108.61(19)
C48 C45 C47 108.65(18)
C45 C46 H46A 109.5
C45 C46 H46B 109.5
C45 C46 H46C 109.5
H46A C46 H46B 109.5
H46A C46 H46C 109.5
H46B C46 H46C 109.5
C45 C47 H47A 109.5
C45 C47 H47B 109.5
C45 C47 H47C 109.5
H47A C47 H47B 109.5
H47A C47 H47C 109.5
H47B C47 H47C 109.5
C45 C48 H48A 109.5
C45 C48 H48B 109.5
C45 C48 H48C 109.5
H48A C48 H48B 109.5
H48A C48 H48C 109.5
H48B C48 H48C 109.5
O5 Si1 C19 109.23(9)
O5 Si1 C20 107.95(10)
O5 Si1 C21 107.12(7)
C19 Si1 C20 108.92(12)
C19 Si1 C21 111.11(10)
C20 Si1 C21 112.41(12)
C2 O1 C1 117.34(15)
C8 O2 C10 113.54(13)
C14 O4 H4 110(2)
C11 O5 Si1 122.08(10)
O1 C1 H1A 109.5
O1 C1 H1B 109.5
O1 C1 H1C 109.5
H1A C1 H1B 109.5
H1A C1 H1C 109.5
H1B C1 H1C 109.5
O1 C2 C3 125.01(16)
O1 C2 C7 115.41(17)
C3 C2 C7 119.58(17)
C2 C3 H3 120.2
C2 C3 C4 119.66(16)
C4 C3 H3 120.2
C3 C4 H4A 119.2
C5 C4 C3 121.61(18)
C5 C4 H4A 119.2
C4 C5 C6 117.77(17)
C4 C5 C8 121.15(17)
C6 C5 C8 121.07(16)
C5 C6 H6 119.3
C7 C6 C5 121.46(17)
C7 C6 H6 119.3
C2 C7 H7 120.1
C6 C7 C2 119.90(18)
C6 C7 H7 120.1
O2 C8 C5 108.26(15)
O2 C8 H8A 110.0
O2 C8 H8B 110.0
C5 C8 H8A 110.0
C5 C8 H8B 110.0
H8A C8 H8B 108.4
H9A C9 H9B 109.5
H9A C9 H9C 109.5
H9B C9 H9C 109.5
C10 C9 H9A 109.5
C10 C9 H9B 109.5
C10 C9 H9C 109.5
O2 C10 C9 112.15(15)
O2 C10 H10 108.6
O2 C10 C11 105.23(14)
C9 C10 H10 108.6
C9 C10 C11 113.54(16)
C11 C10 H10 108.6
O5 C11 C10 111.40(15)
O5 C11 H11 108.3
O5 C11 C12 112.15(15)
C10 C11 H11 108.3
C10 C11 C12 108.20(15)
C12 C11 H11 108.3
O3 C12 C11 117.69(17)
O3 C12 C13 122.92(18)
C13 C12 C11 119.34(16)
C12 C13 H13A 109.1
C12 C13 H13B 109.1
H13A C13 H13B 107.8
C14 C13 C12 112.70(16)
C14 C13 H13A 109.1
C14 C13 H13B 109.1
O4 C14 C13 105.05(14)
O4 C14 H14 108.5
O4 C14 C15 110.45(14)
C13 C14 H14 108.5
C13 C14 C15 115.51(15)
C15 C14 H14 108.5
C16 C15 C14 109.73(16)
C17 C15 C14 108.08(16)
C17 C15 C16 108.76(17)
C17 C15 C18 109.41(17)
C18 C15 C14 111.45(15)
C18 C15 C16 109.36(17)
C15 C16 H16A 109.5
C15 C16 H16B 109.5
C15 C16 H16C 109.5
H16A C16 H16B 109.5
H16A C16 H16C 109.5
H16B C16 H16C 109.5
C15 C17 H17A 109.5
C15 C17 H17B 109.5
C15 C17 H17C 109.5
H17A C17 H17B 109.5
H17A C17 H17C 109.5
H17B C17 H17C 109.5
C15 C18 H18A 109.5
C15 C18 H18B 109.5
C15 C18 H18C 109.5
H18A C18 H18B 109.5
H18A C18 H18C 109.5
H18B C18 H18C 109.5
Si1 C19 H19A 109.5
Si1 C19 H19B 109.5
Si1 C19 H19C 109.5
H19A C19 H19B 109.5
H19A C19 H19C 109.5
H19B C19 H19C 109.5
Si1 C20 H20A 109.5
Si1 C20 H20B 109.5
Si1 C20 H20C 109.5
H20A C20 H20B 109.5
H20A C20 H20C 109.5
H20B C20 H20C 109.5
C22 C21 Si1 110.39(15)
C22 C21 C23 108.50(19)
C22 C21 C24 109.6(2)
C23 C21 Si1 108.44(16)
C24 C21 Si1 111.50(16)
C24 C21 C23 108.35(18)
C21 C22 H22A 109.5
C21 C22 H22B 109.5
C21 C22 H22C 109.5
H22A C22 H22B 109.5
H22A C22 H22C 109.5
H22B C22 H22C 109.5
C21 C23 H23A 109.5
C21 C23 H23B 109.5
C21 C23 H23C 109.5
H23A C23 H23B 109.5
H23A C23 H23C 109.5
H23B C23 H23C 109.5
C21 C24 H24A 109.5
C21 C24 H24B 109.5
C21 C24 H24C 109.5
H24A C24 H24B 109.5
H24A C24 H24C 109.5
H24B C24 H24C 109.5

loop_
_geom_bond_atom_site_label_1
_geom_bond_atom_site_label_2
_geom_bond_distance
Si2 O10 1.6632(12)
Si2 C43 1.862(2)
Si2 C44 1.863(2)
Si2 C45 1.877(2)
O6 C25 1.421(3)
O6 C26 1.368(2)
O7 C32 1.437(2)
O7 C34 1.440(2)
O8 C36 1.209(2)
O9 C38 1.425(2)
O9 H9 0.85(3)
O10 C35 1.421(2)
C25 H25A 0.9800
C25 H25B 0.9800
C25 H25C 0.9800
C26 C27 1.385(3)
C26 C31 1.385(3)
C27 H27 0.9500
C27 C28 1.388(3)
C28 H28 0.9500
C28 C29 1.377(3)
C29 C30 1.397(3)
C29 C32 1.497(3)
C30 H30 0.9500
C30 C31 1.379(3)
C31 H31 0.9500
C32 H32A 0.9900
C32 H32B 0.9900
C33 H33A 0.9800
C33 H33B 0.9800
C33 H33C 0.9800
C33 C34 1.516(2)
C34 H34 1.0000
C34 C35 1.520(3)
C35 H35 1.0000
C35 C36 1.541(2)
C36 C37 1.508(3)
C37 H37A 0.9900
C37 H37B 0.9900
C37 C38 1.519(2)
C38 H38 1.0000
C38 C39 1.545(3)
C39 C40 1.521(3)
C39 C41 1.536(3)
C39 C42 1.519(3)
C40 H40A 0.9800
C40 H40B 0.9800
C40 H40C 0.9800
C41 H41A 0.9800
C41 H41B 0.9800
C41 H41C 0.9800
C42 H42A 0.9800
C42 H42B 0.9800
C42 H42C 0.9800
C43 H43A 0.9800
C43 H43B 0.9800
C43 H43C 0.9800
C44 H44A 0.9800
C44 H44B 0.9800
C44 H44C 0.9800
C45 C46 1.536(3)
C45 C47 1.537(3)
C45 C48 1.527(3)
C46 H46A 0.9800
C46 H46B 0.9800
C46 H46C 0.9800
C47 H47A 0.9800
C47 H47B 0.9800
C47 H47C 0.9800
C48 H48A 0.9800
C48 H48B 0.9800
C48 H48C 0.9800
Si1 O5 1.6605(12)
Si1 C19 1.855(2)
Si1 C20 1.863(2)
Si1 C21 1.883(2)
O1 C1 1.428(2)
O1 C2 1.366(2)
O2 C8 1.433(2)
O2 C10 1.438(2)
O3 C12 1.216(2)
O4 C14 1.432(2)
O4 H4 0.85(4)
O5 C11 1.419(2)
C1 H1A 0.9800
C1 H1B 0.9800
C1 H1C 0.9800
C2 C3 1.381(3)
C2 C7 1.399(3)
C3 H3 0.9500
C3 C4 1.391(3)
C4 H4A 0.9500
C4 C5 1.385(3)
C5 C6 1.397(3)
C5 C8 1.503(3)
C6 H6 0.9500
C6 C7 1.374(3)
C7 H7 0.9500
C8 H8A 0.9900
C8 H8B 0.9900
C9 H9A 0.9800
C9 H9B 0.9800
C9 H9C 0.9800
C9 C10 1.516(3)
C10 H10 1.0000
C10 C11 1.521(3)
C11 H11 1.0000
C11 C12 1.527(3)
C12 C13 1.511(3)
C13 H13A 0.9900
C13 H13B 0.9900
C13 C14 1.510(3)
C14 H14 1.0000
C14 C15 1.541(3)
C15 C16 1.531(3)
C15 C17 1.527(3)
C15 C18 1.531(3)
C16 H16A 0.9800
C16 H16B 0.9800
C16 H16C 0.9800
C17 H17A 0.9800
C17 H17B 0.9800
C17 H17C 0.9800
C18 H18A 0.9800
C18 H18B 0.9800
C18 H18C 0.9800
C19 H19A 0.9800
C19 H19B 0.9800
C19 H19C 0.9800
C20 H20A 0.9800
C20 H20B 0.9800
C20 H20C 0.9800
C21 C22 1.529(3)
C21 C23 1.541(3)
C21 C24 1.532(3)
C22 H22A 0.9800
C22 H22B 0.9800
C22 H22C 0.9800
C23 H23A 0.9800
C23 H23B 0.9800
C23 H23C 0.9800
C24 H24A 0.9800
C24 H24B 0.9800
C24 H24C 0.9800
